data_7706241
loop_
_publ_author_name
'Zi\'o\/lkowska, Aleksandra'
'Szynkiewicz, Natalia'
'Ponikiewski, \/Lukasz'

_publ_section_title
;
 Experimental and theoretical investigation of the reactivity of
 [(BDI*)Ti(Cl){\h<sup>2</sup>-P(SiMe<sub>3</sub>)-P<i>i</i>Pr<sub>2</sub>}]
 towards selected ketones.
;
_journal_issue 4
_journal_name_full 'Dalton transactions (Cambridge, England : 2003)'
_journal_page_first 1390
_journal_page_last 1401
_journal_paper_doi 10.1039/d0dt04014b
_journal_volume 50
_journal_year 2021
_chemical_formula_moiety 'C43 H72 Cl1 N2 O1 P2 Si1 Ti1'
_chemical_formula_sum 'C43 H72 Cl N2 O P2 Si Ti'
_chemical_formula_weight 806.4
_chemical_properties_physical Air-sensitive,Moisture-sensitive,Oxygen-sensitive
_space_group_IT_number 14
_space_group_name_Hall '-P 2yn'
_space_group_name_H-M_alt 'P 1 21/n 1'
_symmetry_cell_setting monoclinic
_symmetry_Int_Tables_number 14
_symmetry_space_group_name_Hall '-P 2yn'
_symmetry_space_group_name_H-M 'P 1 21/n 1'
_atom_sites_solution_hydrogens geom
_audit_conform_dict_location ftp://ftp.iucr.org/pub/cif_core.dic
_audit_conform_dict_name cif_core.dic
_audit_conform_dict_version 2.4.3
_audit_creation_date 2020-12-15T12:24:18-00:00
_audit_creation_method 'WinGX routine CIF_UPDATE'
_audit_update_record
;
2020-12-18 deposited with the CCDC.	2020-12-23 downloaded from the CCDC.
;
_cell_angle_alpha 90
_cell_angle_beta 94.309(3)
_cell_angle_gamma 90
_cell_formula_units_Z 8
_cell_length_a 21.3211(7)
_cell_length_b 16.2782(4)
_cell_length_c 25.8200(8)
_cell_measurement_reflns_used 14865
_cell_measurement_temperature 120(2)
_cell_measurement_theta_max 29.33
_cell_measurement_theta_min 2.02
_cell_measurement_wavelength 0.71073
_cell_volume 8936.0(5)
_computing_cell_refinement
;
X-Area Recipe 1.33.0.0 (STOE, 2015)
;
_computing_data_collection
;
X-Area WinXpose 2.0.22.0 (STOE, 2016)
;
_computing_data_reduction
;
X-Area Integrate 1.72.0.0 (STOE, 2018)
X-Area X-Red32 1.63.4.0 (STOE, 2017) 
;
_computing_molecular_graphics 'Ortep for Windows (Farrugia, 2012)'
_computing_publication_material 'WinGX publication routines (Farrugia, 2012)'
_computing_structure_refinement 'SHELXL-2018/1 (Sheldrick, 2018)'
_computing_structure_solution 'SHELXT 2014/5 (Sheldrick, 2014)'
_diffrn_ambient_temperature 120(2)
_diffrn_detector 'image plate (34 cm diameter)'
_diffrn_detector_area_resol_mean 6.67
_diffrn_detector_type 'STOE Imaging Plate'
_diffrn_measured_fraction_theta_full 0.99
_diffrn_measured_fraction_theta_max 0.991
_diffrn_measurement_details ' 200 frames, detector distance = 100 mm'
_diffrn_measurement_device '2-circle diffractometer'
_diffrn_measurement_device_type 'STOE IPDS 2T'
_diffrn_measurement_method 'rotation method, \w scans'
_diffrn_radiation_collimation '0.6 mm diameter'
_diffrn_radiation_monochromator 'parabolic x-ray mirror'
_diffrn_radiation_polarisn_norm 270
_diffrn_radiation_probe x-ray
_diffrn_radiation_type MoK\a
_diffrn_radiation_wavelength 0.71073
_diffrn_reflns_av_R_equivalents 0.0673
_diffrn_reflns_av_unetI/netI 0.0927
_diffrn_reflns_Laue_measured_fraction_full 0.99
_diffrn_reflns_Laue_measured_fraction_max 0.991
_diffrn_reflns_limit_h_max 28
_diffrn_reflns_limit_h_min -25
_diffrn_reflns_limit_k_max 21
_diffrn_reflns_limit_k_min -19
_diffrn_reflns_limit_l_max 34
_diffrn_reflns_limit_l_min -34
_diffrn_reflns_number 49311
_diffrn_reflns_point_group_measured_fraction_full 0.99
_diffrn_reflns_point_group_measured_fraction_max 0.991
_diffrn_reflns_theta_full 25.242
_diffrn_reflns_theta_max 27.999
_diffrn_reflns_theta_min 2.017
_diffrn_source 'GeniX Mo, 0.05 x 0.05 mm2 microfocus'
_diffrn_source_current 1.000
_diffrn_source_power 0.050
_diffrn_source_voltage 50
_diffrn_standards_number 0
_exptl_absorpt_coefficient_mu 0.383
_exptl_absorpt_correction_type none
_exptl_crystal_colour violet
_exptl_crystal_density_diffrn 1.199
_exptl_crystal_density_method 'not measured'
_exptl_crystal_description cubic
_exptl_crystal_F_000 3480
_exptl_crystal_size_max 0.23
_exptl_crystal_size_mid 0.23
_exptl_crystal_size_min 0.18
_refine_diff_density_max 0.553
_refine_diff_density_min -0.588
_refine_diff_density_rms 0.086
_refine_ls_extinction_method none
_refine_ls_goodness_of_fit_ref 0.959
_refine_ls_hydrogen_treatment constr
_refine_ls_matrix_type full
_refine_ls_number_constraints 0
_refine_ls_number_parameters 953
_refine_ls_number_reflns 21391
_refine_ls_number_restraints 0
_refine_ls_restrained_S_all 0.959
_refine_ls_R_factor_all 0.1197
_refine_ls_R_factor_gt 0.0586
_refine_ls_shift/su_max 0.028
_refine_ls_shift/su_mean 0.001
_refine_ls_structure_factor_coef Fsqd
_refine_ls_weighting_details 'w=1/[\s^2^(Fo^2^)+(0.0938P)^2^] where P=(Fo^2^+2Fc^2^)/3'
_refine_ls_weighting_scheme calc
_refine_ls_wR_factor_gt 0.1383
_refine_ls_wR_factor_ref 0.1711
_reflns_Friedel_coverage 0
_reflns_number_gt 11893
_reflns_number_total 21391
_reflns_threshold_expression 'I > 2\s(I)'
_cod_data_source_file d0dt04014b2.cif
_cod_data_source_block 3a
_cod_depositor_comments 'Adding full bibliography for 7706236--7706242.cif.'
_cod_original_sg_symbol_H-M 'P 21/n'
_cod_database_code 7706241
_shelx_estimated_absorpt_t_min 0.917
_shelx_estimated_absorpt_t_max 0.934

loop_
_symmetry_equiv_pos_as_xyz
'x, y, z'
'-x+1/2, y+1/2, -z+1/2'
'-x, -y, -z'
'x-1/2, -y-1/2, z-1/2'

loop_
_atom_site_label
_atom_site_type_symbol
_atom_site_fract_x
_atom_site_fract_y
_atom_site_fract_z
_atom_site_U_iso_or_equiv
_atom_site_adp_type
_atom_site_occupancy
_atom_site_site_symmetry_order
_atom_site_calc_flag
_atom_site_refinement_flags_posn
_atom_site_refinement_flags_adp
_atom_site_refinement_flags_occupancy
_atom_site_disorder_assembly
_atom_site_disorder_group
C1 C 0.62631(13) 0.01829(18) 0.57288(11) 0.0246(6) Uani 1 1 d . . . . .
C2 C 0.62020(13) -0.00337(19) 0.51963(12) 0.0258(6) Uani 1 1 d . . . . .
C3 C 0.57512(14) -0.06180(19) 0.50320(12) 0.0295(7) Uani 1 1 d . . . . .
H3 H 0.569935 -0.076028 0.467453 0.035 Uiso 1 1 calc R U . . .
C4 C 0.53823(14) -0.0990(2) 0.53742(13) 0.0320(7) Uani 1 1 d . . . . .
H4 H 0.508009 -0.138876 0.525348 0.038 Uiso 1 1 calc R U . . .
C5 C 0.54490(14) -0.0787(2) 0.58983(12) 0.0304(7) Uani 1 1 d . . . . .
H5 H 0.51954 -0.105555 0.613382 0.037 Uiso 1 1 calc R U . . .
C6 C 0.58790(13) -0.01993(19) 0.60825(12) 0.0275(7) Uani 1 1 d . . . . .
C7 C 0.66349(14) 0.0294(2) 0.48042(12) 0.0289(7) Uani 1 1 d . . . . .
H7 H 0.689678 0.074358 0.497306 0.035 Uiso 1 1 calc R U . . .
C8 C 0.70739(15) -0.0398(2) 0.46588(12) 0.0332(7) Uani 1 1 d . . . . .
H8A H 0.732577 -0.058378 0.497 0.05 Uiso 1 1 calc R U . . .
H8B H 0.73534 -0.019703 0.440234 0.05 Uiso 1 1 calc R U . . .
H8C H 0.682354 -0.085832 0.451085 0.05 Uiso 1 1 calc R U . . .
C9 C 0.62853(15) 0.0641(2) 0.43112(12) 0.0349(8) Uani 1 1 d . . . . .
H9A H 0.601897 0.021144 0.414387 0.052 Uiso 1 1 calc R U . . .
H9B H 0.659085 0.082739 0.407157 0.052 Uiso 1 1 calc R U . . .
H9C H 0.602247 0.110455 0.440316 0.052 Uiso 1 1 calc R U . . .
C10 C 0.59162(14) 0.00508(19) 0.66518(12) 0.0287(7) Uani 1 1 d . . . . .
H10 H 0.637037 0.013631 0.676493 0.034 Uiso 1 1 calc R U . . .
C11 C 0.56619(15) -0.0593(2) 0.70110(12) 0.0363(8) Uani 1 1 d . . . . .
H11A H 0.575503 -0.042624 0.737328 0.055 Uiso 1 1 calc R U . . .
H11B H 0.586153 -0.112423 0.69523 0.055 Uiso 1 1 calc R U . . .
H11C H 0.52057 -0.064359 0.693822 0.055 Uiso 1 1 calc R U . . .
C12 C 0.55785(17) 0.0859(2) 0.67296(13) 0.0420(9) Uani 1 1 d . . . . .
H12A H 0.577968 0.129652 0.654044 0.063 Uiso 1 1 calc R U . . .
H12B H 0.560121 0.099388 0.710047 0.063 Uiso 1 1 calc R U . . .
H12C H 0.513696 0.080869 0.659796 0.063 Uiso 1 1 calc R U . . .
C13 C 0.87020(13) 0.13470(18) 0.59841(11) 0.0242(6) Uani 1 1 d . . . . .
C14 C 0.91043(14) 0.17200(19) 0.63710(12) 0.0266(7) Uani 1 1 d . . . . .
C15 C 0.97522(14) 0.16687(19) 0.63280(12) 0.0302(7) Uani 1 1 d . . . . .
H15 H 1.003052 0.190681 0.659088 0.036 Uiso 1 1 calc R U . . .
C16 C 0.99983(15) 0.1281(2) 0.59134(13) 0.0347(8) Uani 1 1 d . . . . .
H16 H 1.044051 0.125966 0.588997 0.042 Uiso 1 1 calc R U . . .
C17 C 0.95949(14) 0.09216(19) 0.55299(12) 0.0303(7) Uani 1 1 d . . . . .
H17 H 0.976406 0.066063 0.52423 0.036 Uiso 1 1 calc R U . . .
C18 C 0.89443(14) 0.09397(18) 0.55624(11) 0.0255(6) Uani 1 1 d . . . . .
C19 C 0.88665(14) 0.22174(19) 0.68156(12) 0.0287(7) Uani 1 1 d . . . . .
H19 H 0.83981 0.225694 0.676216 0.034 Uiso 1 1 calc R U . . .
C20 C 0.90353(17) 0.1824(2) 0.73455(12) 0.0378(8) Uani 1 1 d . . . . .
H20A H 0.883494 0.128332 0.735866 0.057 Uiso 1 1 calc R U . . .
H20B H 0.888648 0.217526 0.761904 0.057 Uiso 1 1 calc R U . . .
H20C H 0.949279 0.176108 0.739836 0.057 Uiso 1 1 calc R U . . .
C21 C 0.91400(15) 0.3093(2) 0.68259(13) 0.0332(7) Uani 1 1 d . . . . .
H21A H 0.959714 0.306657 0.689986 0.05 Uiso 1 1 calc R U . . .
H21B H 0.895423 0.341378 0.709658 0.05 Uiso 1 1 calc R U . . .
H21C H 0.904271 0.335479 0.648768 0.05 Uiso 1 1 calc R U . . .
C22 C 0.85120(14) 0.05633(18) 0.51283(11) 0.0260(6) Uani 1 1 d . . . . .
H22 H 0.814333 0.031658 0.528884 0.031 Uiso 1 1 calc R U . . .
C23 C 0.88202(14) -0.0113(2) 0.48202(12) 0.0306(7) Uani 1 1 d . . . . .
H23A H 0.914867 0.01281 0.462208 0.046 Uiso 1 1 calc R U . . .
H23B H 0.85013 -0.03735 0.458081 0.046 Uiso 1 1 calc R U . . .
H23C H 0.900723 -0.052642 0.506087 0.046 Uiso 1 1 calc R U . . .
C24 C 0.82635(15) 0.1236(2) 0.47470(12) 0.0336(7) Uani 1 1 d . . . . .
H24A H 0.79908 0.161116 0.492393 0.05 Uiso 1 1 calc R U . . .
H24B H 0.802291 0.098103 0.445091 0.05 Uiso 1 1 calc R U . . .
H24C H 0.861847 0.15424 0.462353 0.05 Uiso 1 1 calc R U . . .
C25 C 0.59711(13) 0.18374(19) 0.55532(12) 0.0298(7) Uani 1 1 d . . . . .
H25A H 0.597351 0.193007 0.517835 0.045 Uiso 1 1 calc R U . . .
H25B H 0.586207 0.234984 0.572434 0.045 Uiso 1 1 calc R U . . .
H25C H 0.565985 0.141436 0.561905 0.045 Uiso 1 1 calc R U . . .
C26 C 0.66159(13) 0.15565(18) 0.57661(11) 0.0244(6) Uani 1 1 d . . . . .
C27 C 0.70803(13) 0.21650(19) 0.57809(11) 0.0258(6) Uani 1 1 d . . . . .
H27 H 0.693151 0.271415 0.574901 0.031 Uiso 1 1 calc R U . . .
C28 C 0.77324(14) 0.20737(18) 0.58361(11) 0.0252(6) Uani 1 1 d . . . . .
C29 C 0.80999(14) 0.28165(19) 0.56935(12) 0.0298(7) Uani 1 1 d . . . . .
H29A H 0.813741 0.319775 0.598789 0.045 Uiso 1 1 calc R U . . .
H29B H 0.788167 0.308908 0.539313 0.045 Uiso 1 1 calc R U . . .
H29C H 0.852029 0.264739 0.560622 0.045 Uiso 1 1 calc R U . . .
C30 C 0.72695(17) -0.0882(3) 0.78785(14) 0.0508(10) Uani 1 1 d . . . . .
H30A H 0.722481 -0.143755 0.773439 0.076 Uiso 1 1 calc R U . . .
H30B H 0.699231 -0.050557 0.767235 0.076 Uiso 1 1 calc R U . . .
H30C H 0.715405 -0.088375 0.823878 0.076 Uiso 1 1 calc R U . . .
C31 C 0.81842(17) 0.0469(2) 0.82120(12) 0.0378(8) Uani 1 1 d . . . . .
H31A H 0.803075 0.04109 0.855849 0.057 Uiso 1 1 calc R U . . .
H31B H 0.793741 0.088977 0.801687 0.057 Uiso 1 1 calc R U . . .
H31C H 0.862799 0.063136 0.824484 0.057 Uiso 1 1 calc R U . . .
C32 C 0.86097(18) -0.1282(2) 0.82491(13) 0.0450(9) Uani 1 1 d . . . . .
H32A H 0.851528 -0.125267 0.861427 0.068 Uiso 1 1 calc R U . . .
H32B H 0.905302 -0.114427 0.821935 0.068 Uiso 1 1 calc R U . . .
H32C H 0.852757 -0.18397 0.811795 0.068 Uiso 1 1 calc R U . . .
C33 C 0.90389(15) -0.1171(2) 0.61487(13) 0.0326(7) Uani 1 1 d . . . . .
H33 H 0.883619 -0.078675 0.58841 0.039 Uiso 1 1 calc R U . . .
C34 C 0.96375(15) -0.0733(2) 0.63739(14) 0.0424(9) Uani 1 1 d . . . . .
H34A H 0.98535 -0.107931 0.664186 0.064 Uiso 1 1 calc R U . . .
H34B H 0.952368 -0.020827 0.65274 0.064 Uiso 1 1 calc R U . . .
H34C H 0.991688 -0.063281 0.609607 0.064 Uiso 1 1 calc R U . . .
C35 C 0.92218(17) -0.1935(2) 0.58461(14) 0.0421(9) Uani 1 1 d . . . . .
H35A H 0.949737 -0.177361 0.55765 0.063 Uiso 1 1 calc R U . . .
H35B H 0.884151 -0.219478 0.568412 0.063 Uiso 1 1 calc R U . . .
H35C H 0.944334 -0.232432 0.608465 0.063 Uiso 1 1 calc R U . . .
C36 C 0.86236(15) -0.22808(19) 0.70149(12) 0.0312(7) Uani 1 1 d . . . . .
H36 H 0.835114 -0.225731 0.73133 0.037 Uiso 1 1 calc R U . . .
C37 C 0.93044(15) -0.2276(2) 0.72540(13) 0.0383(8) Uani 1 1 d . . . . .
H37A H 0.935429 -0.269688 0.752559 0.057 Uiso 1 1 calc R U . . .
H37B H 0.940304 -0.173542 0.740561 0.057 Uiso 1 1 calc R U . . .
H37C H 0.95906 -0.239384 0.698366 0.057 Uiso 1 1 calc R U . . .
C38 C 0.84684(16) -0.3100(2) 0.67362(13) 0.0361(8) Uani 1 1 d . . . . .
H38A H 0.871927 -0.315118 0.643497 0.054 Uiso 1 1 calc R U . . .
H38B H 0.802023 -0.311426 0.662027 0.054 Uiso 1 1 calc R U . . .
H38C H 0.856707 -0.355675 0.697605 0.054 Uiso 1 1 calc R U . . .
C39 C 0.76694(14) -0.13946(18) 0.62477(12) 0.0261(6) Uani 1 1 d . . . . .
C40 C 0.76221(15) -0.19220(19) 0.57541(12) 0.0312(7) Uani 1 1 d . . . . .
H40A H 0.778952 -0.162587 0.545922 0.037 Uiso 1 1 calc R U . . .
H40B H 0.785258 -0.244643 0.580957 0.037 Uiso 1 1 calc R U . . .
C41 C 0.69155(15) -0.2069(2) 0.56595(12) 0.0345(8) Uani 1 1 d . . . . .
H41A H 0.669536 -0.156743 0.5526 0.041 Uiso 1 1 calc R U . . .
H41B H 0.682469 -0.25249 0.54117 0.041 Uiso 1 1 calc R U . . .
C42 C 0.67280(16) -0.2289(2) 0.62005(13) 0.0363(8) Uani 1 1 d . . . . .
H42A H 0.680573 -0.287883 0.627474 0.044 Uiso 1 1 calc R U . . .
H42B H 0.627732 -0.217026 0.623298 0.044 Uiso 1 1 calc R U . . .
C43 C 0.71475(14) -0.1745(2) 0.65749(12) 0.0307(7) Uani 1 1 d . . . . .
H43A H 0.733534 -0.207403 0.686933 0.037 Uiso 1 1 calc R U . . .
H43B H 0.689808 -0.129334 0.671396 0.037 Uiso 1 1 calc R U . . .
C44 C 0.87540(13) 0.51940(19) 0.42249(12) 0.0256(6) Uani 1 1 d . . . . .
C45 C 0.87980(14) 0.55121(19) 0.47352(12) 0.0277(7) Uani 1 1 d . . . . .
C46 C 0.92667(14) 0.60818(19) 0.48706(12) 0.0302(7) Uani 1 1 d . . . . .
H46 H 0.930307 0.629438 0.521419 0.036 Uiso 1 1 calc R U . . .
C47 C 0.96822(15) 0.6349(2) 0.45199(13) 0.0331(7) Uani 1 1 d . . . . .
H47 H 0.998313 0.676335 0.461462 0.04 Uiso 1 1 calc R U . . .
C48 C 0.96525(15) 0.6005(2) 0.40314(13) 0.0356(8) Uani 1 1 d . . . . .
H48 H 0.994471 0.6177 0.379314 0.043 Uiso 1 1 calc R U . . .
C49 C 0.92054(14) 0.54117(19) 0.38769(12) 0.0292(7) Uani 1 1 d . . . . .
C50 C 0.83524(15) 0.5248(2) 0.51419(12) 0.0303(7) Uani 1 1 d . . . . .
H50 H 0.805793 0.482533 0.498104 0.036 Uiso 1 1 calc R U . . .
C51 C 0.87128(16) 0.4862(2) 0.56131(13) 0.0432(9) Uani 1 1 d . . . . .
H51A H 0.900036 0.526864 0.577987 0.065 Uiso 1 1 calc R U . . .
H51B H 0.895437 0.438984 0.550176 0.065 Uiso 1 1 calc R U . . .
H51C H 0.84152 0.467877 0.586057 0.065 Uiso 1 1 calc R U . . .
C52 C 0.79613(16) 0.5969(2) 0.53163(14) 0.0390(8) Uani 1 1 d . . . . .
H52A H 0.824133 0.639013 0.547627 0.059 Uiso 1 1 calc R U . . .
H52B H 0.767429 0.577656 0.55696 0.059 Uiso 1 1 calc R U . . .
H52C H 0.77173 0.620262 0.501481 0.059 Uiso 1 1 calc R U . . .
C53 C 0.92484(14) 0.4973(2) 0.33553(12) 0.0309(7) Uani 1 1 d . . . . .
H53 H 0.891773 0.453641 0.332567 0.037 Uiso 1 1 calc R U . . .
C54 C 0.98963(15) 0.4552(2) 0.33420(13) 0.0396(8) Uani 1 1 d . . . . .
H54A H 1.022622 0.497207 0.334609 0.059 Uiso 1 1 calc R U . . .
H54B H 0.990433 0.422256 0.302508 0.059 Uiso 1 1 calc R U . . .
H54C H 0.99694 0.419591 0.364638 0.059 Uiso 1 1 calc R U . . .
C55 C 0.91351(17) 0.5551(2) 0.28944(13) 0.0428(9) Uani 1 1 d . . . . .
H55A H 0.871678 0.579872 0.290024 0.064 Uiso 1 1 calc R U . . .
H55B H 0.916077 0.524213 0.257091 0.064 Uiso 1 1 calc R U . . .
H55C H 0.945496 0.598466 0.291525 0.064 Uiso 1 1 calc R U . . .
C56 C 0.62507(14) 0.43003(19) 0.39537(12) 0.0261(6) Uani 1 1 d . . . . .
C57 C 0.58447(14) 0.3959(2) 0.35564(12) 0.0284(7) Uani 1 1 d . . . . .
C58 C 0.52023(15) 0.4137(2) 0.35523(12) 0.0330(7) Uani 1 1 d . . . . .
H58 H 0.49209 0.391657 0.328505 0.04 Uiso 1 1 calc R U . . .
C59 C 0.49707(15) 0.4628(2) 0.39309(13) 0.0363(8) Uani 1 1 d . . . . .
H59 H 0.45348 0.475512 0.391643 0.044 Uiso 1 1 calc R U . . .
C60 C 0.53717(15) 0.4935(2) 0.43312(12) 0.0326(7) Uani 1 1 d . . . . .
H60 H 0.520617 0.525664 0.459625 0.039 Uiso 1 1 calc R U . . .
C61 C 0.60151(14) 0.47790(19) 0.43496(11) 0.0258(6) Uani 1 1 d . . . . .
C62 C 0.60618(15) 0.3378(2) 0.31448(12) 0.0326(7) Uani 1 1 d . . . . .
H62 H 0.652121 0.327421 0.322458 0.039 Uiso 1 1 calc R U . . .
C63 C 0.57204(16) 0.2545(2) 0.31520(14) 0.0409(8) Uani 1 1 d . . . . .
H63A H 0.577007 0.231253 0.350269 0.061 Uiso 1 1 calc R U . . .
H63B H 0.590149 0.216885 0.290732 0.061 Uiso 1 1 calc R U . . .
H63C H 0.527234 0.262459 0.305053 0.061 Uiso 1 1 calc R U . . .
C64 C 0.59742(17) 0.3755(2) 0.25977(13) 0.0404(8) Uani 1 1 d . . . . .
H64A H 0.553122 0.390125 0.251992 0.061 Uiso 1 1 calc R U . . .
H64B H 0.610108 0.335558 0.234166 0.061 Uiso 1 1 calc R U . . .
H64C H 0.623468 0.424969 0.258299 0.061 Uiso 1 1 calc R U . . .
C65 C 0.64523(15) 0.50821(19) 0.48074(12) 0.0292(7) Uani 1 1 d . . . . .
H65 H 0.686249 0.523529 0.466983 0.035 Uiso 1 1 calc R U . . .
C66 C 0.65810(18) 0.4385(2) 0.52064(13) 0.0429(9) Uani 1 1 d . . . . .
H66A H 0.685488 0.458913 0.550027 0.064 Uiso 1 1 calc R U . . .
H66B H 0.67876 0.392652 0.504159 0.064 Uiso 1 1 calc R U . . .
H66C H 0.618235 0.419687 0.533073 0.064 Uiso 1 1 calc R U . . .
C67 C 0.62099(15) 0.5833(2) 0.50869(12) 0.0338(7) Uani 1 1 d . . . . .
H67A H 0.616292 0.629514 0.484381 0.051 Uiso 1 1 calc R U . . .
H67B H 0.650998 0.598015 0.537824 0.051 Uiso 1 1 calc R U . . .
H67C H 0.580136 0.570493 0.52177 0.051 Uiso 1 1 calc R U . . .
C68 C 0.89512(14) 0.3532(2) 0.43933(13) 0.0331(7) Uani 1 1 d . . . . .
H68A H 0.919827 0.343219 0.40944 0.05 Uiso 1 1 calc R U . . .
H68B H 0.890019 0.301513 0.458066 0.05 Uiso 1 1 calc R U . . .
H68C H 0.916977 0.393192 0.462588 0.05 Uiso 1 1 calc R U . . .
C69 C 0.83092(14) 0.38651(19) 0.42060(11) 0.0267(7) Uani 1 1 d . . . . .
C70 C 0.78071(14) 0.33078(19) 0.42024(12) 0.0280(7) Uani 1 1 d . . . . .
H70 H 0.791947 0.274631 0.424811 0.034 Uiso 1 1 calc R U . . .
C71 C 0.71682(14) 0.34719(19) 0.41407(11) 0.0267(7) Uani 1 1 d . . . . .
C72 C 0.67474(15) 0.2773(2) 0.42889(12) 0.0327(7) Uani 1 1 d . . . . .
H72A H 0.634034 0.299417 0.437489 0.049 Uiso 1 1 calc R U . . .
H72B H 0.694601 0.248371 0.459099 0.049 Uiso 1 1 calc R U . . .
H72C H 0.66835 0.23906 0.399678 0.049 Uiso 1 1 calc R U . . .
C73 C 0.67633(17) 0.5156(2) 0.17482(12) 0.0407(9) Uani 1 1 d . . . . .
H73A H 0.69133 0.520193 0.139981 0.061 Uiso 1 1 calc R U . . .
H73B H 0.631476 0.501691 0.171995 0.061 Uiso 1 1 calc R U . . .
H73C H 0.699929 0.472358 0.194199 0.061 Uiso 1 1 calc R U . . .
C74 C 0.77085(16) 0.6499(3) 0.20325(14) 0.0496(10) Uani 1 1 d . . . . .
H74A H 0.776871 0.660357 0.166571 0.074 Uiso 1 1 calc R U . . .
H74B H 0.799889 0.606729 0.216365 0.074 Uiso 1 1 calc R U . . .
H74C H 0.779189 0.700346 0.223304 0.074 Uiso 1 1 calc R U . . .
C75 C 0.63648(16) 0.6918(2) 0.17274(13) 0.0397(8) Uani 1 1 d . . . . .
H75A H 0.649005 0.747743 0.183086 0.06 Uiso 1 1 calc R U . . .
H75B H 0.592648 0.682581 0.180216 0.06 Uiso 1 1 calc R U . . .
H75C H 0.64063 0.684798 0.135458 0.06 Uiso 1 1 calc R U . . .
C76 C 0.60085(14) 0.68769(19) 0.37964(12) 0.0286(7) Uani 1 1 d . . . . .
H76 H 0.614744 0.642215 0.403897 0.034 Uiso 1 1 calc R U . . .
C77 C 0.58934(15) 0.7618(2) 0.41405(12) 0.0317(7) Uani 1 1 d . . . . .
H77A H 0.573676 0.807836 0.392303 0.048 Uiso 1 1 calc R U . . .
H77B H 0.628828 0.777593 0.43335 0.048 Uiso 1 1 calc R U . . .
H77C H 0.558134 0.747438 0.438539 0.048 Uiso 1 1 calc R U . . .
C78 C 0.53730(15) 0.6603(2) 0.35315(13) 0.0372(8) Uani 1 1 d . . . . .
H78A H 0.509861 0.641473 0.379559 0.056 Uiso 1 1 calc R U . . .
H78B H 0.544062 0.615227 0.329006 0.056 Uiso 1 1 calc R U . . .
H78C H 0.517459 0.706585 0.334016 0.056 Uiso 1 1 calc R U . . .
C79 C 0.65464(14) 0.79459(19) 0.29697(12) 0.0289(7) Uani 1 1 d . . . . .
H79 H 0.683153 0.79012 0.268067 0.035 Uiso 1 1 calc R U . . .
C80 C 0.67430(16) 0.87284(19) 0.32727(12) 0.0339(7) Uani 1 1 d . . . . .
H80A H 0.668459 0.920649 0.304346 0.051 Uiso 1 1 calc R U . . .
H80B H 0.718657 0.868695 0.340021 0.051 Uiso 1 1 calc R U . . .
H80C H 0.648336 0.879096 0.35677 0.051 Uiso 1 1 calc R U . . .
C81 C 0.58748(15) 0.8049(2) 0.27118(12) 0.0357(8) Uani 1 1 d . . . . .
H81A H 0.558815 0.819644 0.297623 0.054 Uiso 1 1 calc R U . . .
H81B H 0.573714 0.753087 0.254613 0.054 Uiso 1 1 calc R U . . .
H81C H 0.587247 0.848344 0.244926 0.054 Uiso 1 1 calc R U . . .
C82 C 0.74048(14) 0.69458(19) 0.37381(11) 0.0268(7) Uani 1 1 d . . . . .
C83 C 0.79490(14) 0.7224(2) 0.34096(13) 0.0324(7) Uani 1 1 d . . . . .
H83A H 0.816476 0.674056 0.327298 0.039 Uiso 1 1 calc R U . . .
H83B H 0.778346 0.756578 0.311293 0.039 Uiso 1 1 calc R U . . .
C84 C 0.84049(16) 0.7722(2) 0.37717(13) 0.0412(9) Uani 1 1 d . . . . .
H84A H 0.884175 0.752654 0.375015 0.049 Uiso 1 1 calc R U . . .
H84B H 0.838508 0.831216 0.367869 0.049 Uiso 1 1 calc R U . . .
C85 C 0.81929(15) 0.7589(2) 0.43137(13) 0.0355(8) Uani 1 1 d . . . . .
H85A H 0.830242 0.806609 0.454036 0.043 Uiso 1 1 calc R U . . .
H85B H 0.838683 0.708836 0.447401 0.043 Uiso 1 1 calc R U . . .
C86 C 0.74788(14) 0.74923(19) 0.42221(12) 0.0292(7) Uani 1 1 d . . . . .
H86A H 0.72717 0.803096 0.41582 0.035 Uiso 1 1 calc R U . . .
H86B H 0.730016 0.722471 0.452232 0.035 Uiso 1 1 calc R U . . .
Cl1 Cl 0.72709(4) 0.13103(5) 0.70898(3) 0.03014(17) Uani 1 1 d . . . . .
Cl2 Cl 0.76907(4) 0.42572(5) 0.28859(3) 0.03099(18) Uani 1 1 d . . . . .
N1 N 0.67275(11) 0.07837(15) 0.59069(9) 0.0247(5) Uani 1 1 d . . . . .
N2 N 0.80259(11) 0.13820(15) 0.60058(9) 0.0223(5) Uani 1 1 d . . . . .
N3 N 0.82421(11) 0.46490(15) 0.40732(9) 0.0247(5) Uani 1 1 d . . . . .
N4 N 0.69253(11) 0.41818(15) 0.39577(9) 0.0243(5) Uani 1 1 d . . . . .
O1 O 0.75488(9) -0.05686(12) 0.61061(8) 0.0278(5) Uani 1 1 d . . . . .
O2 O 0.74732(9) 0.61163(12) 0.38886(8) 0.0263(5) Uani 1 1 d . . . . .
P1 P 0.84338(4) -0.02396(5) 0.70729(3) 0.02651(18) Uani 1 1 d . . . . .
P2 P 0.84501(4) -0.13397(5) 0.66319(3) 0.02571(18) Uani 1 1 d . . . . .
P3 P 0.65991(4) 0.58709(5) 0.29014(3) 0.02656(18) Uani 1 1 d . . . . .
P4 P 0.66308(4) 0.69780(5) 0.33386(3) 0.02452(17) Uani 1 1 d . . . . .
Si1 Si 0.81009(4) -0.05371(6) 0.78593(3) 0.0312(2) Uani 1 1 d . . . . .
Si2 Si 0.68832(4) 0.61617(6) 0.20989(3) 0.0308(2) Uani 1 1 d . . . . .
Ti1 Ti 0.75598(2) 0.04799(3) 0.63995(2) 0.02243(12) Uani 1 1 d . . . . .
Ti2 Ti 0.74350(2) 0.50693(3) 0.35873(2) 0.02314(13) Uani 1 1 d . . . . .

loop_
_atom_site_aniso_label
_atom_site_aniso_U_11
_atom_site_aniso_U_22
_atom_site_aniso_U_33
_atom_site_aniso_U_23
_atom_site_aniso_U_13
_atom_site_aniso_U_12
C1 0.0258(15) 0.0201(15) 0.0272(15) 0.0008(12) -0.0018(12) 0.0007(12)
C2 0.0253(15) 0.0250(16) 0.0268(15) -0.0022(13) 0.0003(12) 0.0033(13)
C3 0.0292(16) 0.0322(18) 0.0264(16) -0.0040(14) -0.0022(13) 0.0006(14)
C4 0.0289(16) 0.0301(18) 0.0364(18) 0.0011(14) -0.0012(14) -0.0041(14)
C5 0.0312(16) 0.0303(18) 0.0300(16) -0.0002(14) 0.0036(13) -0.0043(14)
C6 0.0249(15) 0.0295(17) 0.0278(16) -0.0021(13) 0.0000(12) 0.0033(13)
C7 0.0294(16) 0.0296(17) 0.0276(16) -0.0028(13) 0.0001(13) -0.0035(13)
C8 0.0380(18) 0.0323(18) 0.0299(17) -0.0042(14) 0.0070(14) -0.0021(15)
C9 0.0393(18) 0.0347(19) 0.0309(17) 0.0024(15) 0.0036(14) -0.0011(15)
C10 0.0279(15) 0.0310(18) 0.0276(16) -0.0010(13) 0.0039(13) -0.0021(13)
C11 0.0394(19) 0.040(2) 0.0301(17) 0.0038(15) 0.0073(15) -0.0003(16)
C12 0.057(2) 0.037(2) 0.0329(19) -0.0012(16) 0.0130(17) 0.0073(17)
C13 0.0271(15) 0.0220(15) 0.0238(15) 0.0019(12) 0.0033(12) 0.0017(12)
C14 0.0293(15) 0.0238(16) 0.0268(15) 0.0001(13) 0.0020(13) -0.0040(13)
C15 0.0253(15) 0.0296(18) 0.0351(17) -0.0056(14) -0.0023(13) -0.0028(13)
C16 0.0271(16) 0.0360(19) 0.0415(19) -0.0044(16) 0.0053(14) 0.0002(14)
C17 0.0301(16) 0.0303(18) 0.0310(17) -0.0061(14) 0.0069(13) -0.0014(14)
C18 0.0284(15) 0.0233(16) 0.0247(15) 0.0027(12) 0.0010(12) 0.0007(13)
C19 0.0291(16) 0.0303(17) 0.0271(16) -0.0017(13) 0.0039(13) -0.0038(13)
C20 0.052(2) 0.0357(19) 0.0253(17) -0.0007(15) 0.0039(15) -0.0120(16)
C21 0.0328(17) 0.0346(19) 0.0322(17) -0.0050(15) 0.0019(14) -0.0044(14)
C22 0.0296(15) 0.0250(16) 0.0238(15) -0.0018(12) 0.0043(12) 0.0006(13)
C23 0.0352(17) 0.0305(18) 0.0264(16) -0.0027(13) 0.0039(13) 0.0041(14)
C24 0.0388(18) 0.0353(19) 0.0262(16) 0.0013(14) -0.0009(14) 0.0013(15)
C25 0.0285(16) 0.0261(17) 0.0341(17) 0.0004(14) -0.0022(13) 0.0010(13)
C26 0.0267(15) 0.0247(16) 0.0217(14) -0.0010(12) 0.0016(12) 0.0028(12)
C27 0.0310(16) 0.0225(16) 0.0241(15) -0.0015(12) 0.0038(12) 0.0016(13)
C28 0.0336(16) 0.0235(16) 0.0186(14) -0.0032(12) 0.0022(12) -0.0014(13)
C29 0.0301(16) 0.0249(16) 0.0342(17) 0.0012(14) 0.0009(14) -0.0031(13)
C30 0.047(2) 0.071(3) 0.035(2) -0.001(2) 0.0114(17) -0.016(2)
C31 0.049(2) 0.040(2) 0.0236(16) -0.0037(15) -0.0007(15) 0.0018(16)
C32 0.063(2) 0.041(2) 0.0304(18) 0.0031(16) 0.0013(17) 0.0042(18)
C33 0.0336(17) 0.0313(18) 0.0340(18) 0.0067(14) 0.0096(14) 0.0044(14)
C34 0.0383(19) 0.040(2) 0.051(2) 0.0075(18) 0.0137(17) 0.0004(16)
C35 0.050(2) 0.038(2) 0.040(2) 0.0042(16) 0.0188(17) 0.0109(17)
C36 0.0359(17) 0.0282(17) 0.0296(17) 0.0054(14) 0.0036(14) 0.0021(14)
C37 0.0391(18) 0.036(2) 0.0385(19) 0.0079(16) -0.0049(15) 0.0058(16)
C38 0.047(2) 0.0293(18) 0.0318(18) 0.0015(14) 0.0041(15) 0.0050(15)
C39 0.0298(15) 0.0216(16) 0.0261(15) -0.0028(12) -0.0034(13) 0.0000(13)
C40 0.0436(19) 0.0236(16) 0.0260(16) -0.0025(13) 0.0008(14) 0.0070(14)
C41 0.0431(19) 0.0288(18) 0.0306(17) -0.0050(14) -0.0045(15) -0.0014(15)
C42 0.0403(19) 0.0297(18) 0.0384(19) 0.0056(15) -0.0004(15) -0.0041(15)
C43 0.0342(17) 0.0298(18) 0.0280(16) 0.0011(14) 0.0014(13) 0.0014(14)
C44 0.0247(15) 0.0247(16) 0.0269(15) 0.0016(13) -0.0011(12) 0.0035(12)
C45 0.0294(16) 0.0226(16) 0.0307(16) 0.0001(13) -0.0003(13) 0.0014(13)
C46 0.0343(17) 0.0246(17) 0.0309(17) -0.0029(13) -0.0025(14) 0.0018(14)
C47 0.0323(17) 0.0293(18) 0.0374(18) -0.0003(15) 0.0006(14) -0.0033(14)
C48 0.0312(17) 0.040(2) 0.0364(19) -0.0003(16) 0.0049(14) -0.0072(15)
C49 0.0282(15) 0.0296(17) 0.0294(16) -0.0021(14) -0.0014(13) 0.0007(13)
C50 0.0333(16) 0.0317(18) 0.0257(16) -0.0024(13) 0.0004(13) -0.0029(14)
C51 0.045(2) 0.047(2) 0.038(2) 0.0135(17) 0.0020(16) 0.0009(17)
C52 0.046(2) 0.0321(19) 0.041(2) 0.0002(16) 0.0128(16) 0.0048(16)
C53 0.0294(16) 0.0359(19) 0.0274(16) -0.0047(14) 0.0030(13) -0.0011(14)
C54 0.0359(18) 0.048(2) 0.0349(19) -0.0110(17) 0.0033(15) 0.0013(16)
C55 0.044(2) 0.053(2) 0.0320(19) 0.0007(17) 0.0031(16) -0.0033(18)
C56 0.0269(15) 0.0243(16) 0.0273(15) 0.0048(13) 0.0029(12) -0.0010(13)
C57 0.0269(15) 0.0320(17) 0.0264(16) 0.0023(13) 0.0025(13) -0.0028(13)
C58 0.0333(17) 0.037(2) 0.0282(16) 0.0016(14) -0.0005(14) -0.0043(15)
C59 0.0316(17) 0.046(2) 0.0313(17) 0.0033(16) 0.0053(14) 0.0019(16)
C60 0.0333(17) 0.0384(19) 0.0270(16) 0.0029(14) 0.0087(13) 0.0018(15)
C61 0.0301(16) 0.0255(16) 0.0222(15) 0.0044(12) 0.0052(12) -0.0020(13)
C62 0.0314(16) 0.0334(18) 0.0325(17) -0.0056(14) 0.0003(14) -0.0031(14)
C63 0.0413(19) 0.035(2) 0.045(2) -0.0037(17) -0.0061(16) -0.0030(16)
C64 0.046(2) 0.044(2) 0.0310(18) -0.0080(16) 0.0025(15) -0.0098(17)
C65 0.0326(16) 0.0301(17) 0.0247(15) 0.0017(13) 0.0010(13) 0.0008(14)
C66 0.065(2) 0.033(2) 0.0299(18) 0.0038(15) -0.0041(17) 0.0072(18)
C67 0.0411(19) 0.0338(19) 0.0268(16) -0.0029(14) 0.0038(14) -0.0005(15)
C68 0.0340(17) 0.0288(18) 0.0356(18) 0.0010(14) -0.0026(14) 0.0007(14)
C69 0.0298(16) 0.0269(17) 0.0229(15) 0.0005(13) -0.0009(12) 0.0024(13)
C70 0.0355(17) 0.0189(15) 0.0295(16) -0.0018(13) 0.0022(13) 0.0004(13)
C71 0.0358(17) 0.0224(16) 0.0218(15) -0.0007(12) 0.0017(13) -0.0058(13)
C72 0.0333(17) 0.0315(18) 0.0330(17) 0.0028(14) 0.0014(14) -0.0051(14)
C73 0.060(2) 0.039(2) 0.0221(16) 0.0004(15) 0.0000(16) 0.0075(18)
C74 0.043(2) 0.073(3) 0.034(2) 0.0012(19) 0.0086(16) -0.007(2)
C75 0.052(2) 0.038(2) 0.0290(18) 0.0045(15) 0.0019(16) 0.0004(17)
C76 0.0331(16) 0.0285(17) 0.0246(15) 0.0018(13) 0.0032(13) 0.0009(14)
C77 0.0345(17) 0.0307(18) 0.0305(17) -0.0006(14) 0.0057(14) 0.0019(14)
C78 0.0341(17) 0.041(2) 0.0371(19) 0.0014(16) 0.0073(15) -0.0031(15)
C79 0.0325(16) 0.0280(17) 0.0262(16) 0.0023(13) 0.0030(13) 0.0013(13)
C80 0.048(2) 0.0224(16) 0.0315(17) 0.0041(14) 0.0063(15) 0.0005(15)
C81 0.0384(18) 0.0362(19) 0.0320(18) 0.0040(15) -0.0009(15) 0.0068(15)
C82 0.0296(15) 0.0269(17) 0.0241(15) 0.0011(13) 0.0034(12) 0.0008(13)
C83 0.0324(17) 0.0303(18) 0.0346(18) -0.0025(14) 0.0046(14) -0.0035(14)
C84 0.0351(18) 0.046(2) 0.041(2) 0.0025(17) -0.0033(15) -0.0088(17)
C85 0.0408(19) 0.0283(18) 0.0363(18) -0.0020(15) -0.0043(15) -0.0006(15)
C86 0.0356(17) 0.0238(16) 0.0274(16) -0.0032(13) -0.0030(13) 0.0027(13)
Cl1 0.0338(4) 0.0324(4) 0.0244(4) -0.0031(3) 0.0033(3) 0.0021(3)
Cl2 0.0341(4) 0.0339(4) 0.0250(4) -0.0054(3) 0.0021(3) 0.0035(3)
N1 0.0276(13) 0.0252(13) 0.0214(12) 0.0008(10) 0.0015(10) 0.0024(11)
N2 0.0241(12) 0.0208(13) 0.0221(12) 0.0010(10) 0.0018(10) 0.0000(10)
N3 0.0262(13) 0.0250(13) 0.0226(12) 0.0009(10) -0.0002(10) -0.0005(11)
N4 0.0265(12) 0.0229(13) 0.0231(12) -0.0017(10) 0.0001(10) -0.0012(10)
O1 0.0336(11) 0.0222(11) 0.0270(11) 0.0008(9) -0.0026(9) 0.0013(9)
O2 0.0292(11) 0.0229(11) 0.0261(11) -0.0023(9) -0.0032(9) 0.0019(9)
P1 0.0303(4) 0.0257(4) 0.0233(4) 0.0010(3) 0.0003(3) 0.0001(3)
P2 0.0281(4) 0.0237(4) 0.0252(4) 0.0023(3) 0.0011(3) 0.0025(3)
P3 0.0337(4) 0.0238(4) 0.0218(4) -0.0009(3) 0.0001(3) 0.0000(3)
P4 0.0276(4) 0.0242(4) 0.0216(4) 0.0015(3) 0.0011(3) 0.0013(3)
Si1 0.0360(5) 0.0335(5) 0.0240(4) 0.0008(4) 0.0012(4) -0.0019(4)
Si2 0.0370(5) 0.0332(5) 0.0221(4) 0.0001(4) 0.0018(4) 0.0005(4)
Ti1 0.0252(3) 0.0209(3) 0.0210(3) -0.0003(2) 0.0013(2) 0.0004(2)
Ti2 0.0269(3) 0.0216(3) 0.0208(3) -0.0002(2) 0.0013(2) 0.0000(2)

loop_
_atom_type_symbol
_atom_type_description
_atom_type_scat_dispersion_real
_atom_type_scat_dispersion_imag
_atom_type_scat_source
C C 0.0033 0.0016 'International Tables Vol C Tables 4.2.6.8 and 6.1.1.4'
H H 0 0 'International Tables Vol C Tables 4.2.6.8 and 6.1.1.4'
Cl Cl 0.1484 0.1585 'International Tables Vol C Tables 4.2.6.8 and 6.1.1.4'
N N 0.0061 0.0033 'International Tables Vol C Tables 4.2.6.8 and 6.1.1.4'
O O 0.0106 0.006 'International Tables Vol C Tables 4.2.6.8 and 6.1.1.4'
P P 0.1023 0.0942 'International Tables Vol C Tables 4.2.6.8 and 6.1.1.4'
Si Si 0.0817 0.0704 'International Tables Vol C Tables 4.2.6.8 and 6.1.1.4'
Ti Ti 0.2776 0.4457 'International Tables Vol C Tables 4.2.6.8 and 6.1.1.4'

loop_
_geom_angle_atom_site_label_1
_geom_angle_atom_site_label_2
_geom_angle_atom_site_label_3
_geom_angle
_geom_angle_site_symmetry_1
_geom_angle_site_symmetry_3
_geom_angle_publ_flag
C2 C1 C6 120.1(3) . . ?
C2 C1 N1 119.3(3) . . ?
C6 C1 N1 120.6(3) . . ?
C3 C2 C1 118.4(3) . . ?
C3 C2 C7 118.5(3) . . ?
C1 C2 C7 123.0(3) . . ?
C4 C3 C2 121.5(3) . . ?
C4 C3 H3 119.3 . . ?
C2 C3 H3 119.3 . . ?
C3 C4 C5 120.1(3) . . ?
C3 C4 H4 120 . . ?
C5 C4 H4 120 . . ?
C6 C5 C4 121.1(3) . . ?
C6 C5 H5 119.5 . . ?
C4 C5 H5 119.5 . . ?
C5 C6 C1 118.8(3) . . ?
C5 C6 C10 120.1(3) . . ?
C1 C6 C10 121.0(3) . . ?
C2 C7 C8 108.5(3) . . ?
C2 C7 C9 113.7(3) . . ?
C8 C7 C9 109.6(3) . . ?
C2 C7 H7 108.3 . . ?
C8 C7 H7 108.3 . . ?
C9 C7 H7 108.3 . . ?
C7 C8 H8A 109.5 . . ?
C7 C8 H8B 109.5 . . ?
H8A C8 H8B 109.5 . . ?
C7 C8 H8C 109.5 . . ?
H8A C8 H8C 109.5 . . ?
H8B C8 H8C 109.5 . . ?
C7 C9 H9A 109.5 . . ?
C7 C9 H9B 109.5 . . ?
H9A C9 H9B 109.5 . . ?
C7 C9 H9C 109.5 . . ?
H9A C9 H9C 109.5 . . ?
H9B C9 H9C 109.5 . . ?
C12 C10 C6 111.6(3) . . ?
C12 C10 C11 108.7(3) . . ?
C6 C10 C11 114.1(3) . . ?
C12 C10 H10 107.4 . . ?
C6 C10 H10 107.4 . . ?
C11 C10 H10 107.4 . . ?
C10 C11 H11A 109.5 . . ?
C10 C11 H11B 109.5 . . ?
H11A C11 H11B 109.5 . . ?
C10 C11 H11C 109.5 . . ?
H11A C11 H11C 109.5 . . ?
H11B C11 H11C 109.5 . . ?
C10 C12 H12A 109.5 . . ?
C10 C12 H12B 109.5 . . ?
H12A C12 H12B 109.5 . . ?
C10 C12 H12C 109.5 . . ?
H12A C12 H12C 109.5 . . ?
H12B C12 H12C 109.5 . . ?
C14 C13 C18 121.0(3) . . ?
C14 C13 N2 120.8(3) . . ?
C18 C13 N2 118.2(3) . . ?
C15 C14 C13 118.2(3) . . ?
C15 C14 C19 118.6(3) . . ?
C13 C14 C19 123.1(3) . . ?
C16 C15 C14 121.7(3) . . ?
C16 C15 H15 119.2 . . ?
C14 C15 H15 119.2 . . ?
C15 C16 C17 119.6(3) . . ?
C15 C16 H16 120.2 . . ?
C17 C16 H16 120.2 . . ?
C16 C17 C18 120.8(3) . . ?
C16 C17 H17 119.6 . . ?
C18 C17 H17 119.6 . . ?
C17 C18 C13 118.7(3) . . ?
C17 C18 C22 119.7(3) . . ?
C13 C18 C22 121.5(3) . . ?
C14 C19 C20 112.5(3) . . ?
C14 C19 C21 111.0(3) . . ?
C20 C19 C21 108.0(3) . . ?
C14 C19 H19 108.4 . . ?
C20 C19 H19 108.4 . . ?
C21 C19 H19 108.4 . . ?
C19 C20 H20A 109.5 . . ?
C19 C20 H20B 109.5 . . ?
H20A C20 H20B 109.5 . . ?
C19 C20 H20C 109.5 . . ?
H20A C20 H20C 109.5 . . ?
H20B C20 H20C 109.5 . . ?
C19 C21 H21A 109.5 . . ?
C19 C21 H21B 109.5 . . ?
H21A C21 H21B 109.5 . . ?
C19 C21 H21C 109.5 . . ?
H21A C21 H21C 109.5 . . ?
H21B C21 H21C 109.5 . . ?
C18 C22 C23 114.2(2) . . ?
C18 C22 C24 110.1(2) . . ?
C23 C22 C24 108.6(2) . . ?
C18 C22 H22 107.9 . . ?
C23 C22 H22 107.9 . . ?
C24 C22 H22 107.9 . . ?
C22 C23 H23A 109.5 . . ?
C22 C23 H23B 109.5 . . ?
H23A C23 H23B 109.5 . . ?
C22 C23 H23C 109.5 . . ?
H23A C23 H23C 109.5 . . ?
H23B C23 H23C 109.5 . . ?
C22 C24 H24A 109.5 . . ?
C22 C24 H24B 109.5 . . ?
H24A C24 H24B 109.5 . . ?
C22 C24 H24C 109.5 . . ?
H24A C24 H24C 109.5 . . ?
H24B C24 H24C 109.5 . . ?
C26 C25 H25A 109.5 . . ?
C26 C25 H25B 109.5 . . ?
H25A C25 H25B 109.5 . . ?
C26 C25 H25C 109.5 . . ?
H25A C25 H25C 109.5 . . ?
H25B C25 H25C 109.5 . . ?
N1 C26 C27 123.5(3) . . ?
N1 C26 C25 121.7(3) . . ?
C27 C26 C25 114.7(3) . . ?
C28 C27 C26 128.7(3) . . ?
C28 C27 H27 115.6 . . ?
C26 C27 H27 115.6 . . ?
N2 C28 C27 123.9(3) . . ?
N2 C28 C29 121.0(3) . . ?
C27 C28 C29 115.1(3) . . ?
C28 C29 H29A 109.5 . . ?
C28 C29 H29B 109.5 . . ?
H29A C29 H29B 109.5 . . ?
C28 C29 H29C 109.5 . . ?
H29A C29 H29C 109.5 . . ?
H29B C29 H29C 109.5 . . ?
Si1 C30 H30A 109.5 . . ?
Si1 C30 H30B 109.5 . . ?
H30A C30 H30B 109.5 . . ?
Si1 C30 H30C 109.5 . . ?
H30A C30 H30C 109.5 . . ?
H30B C30 H30C 109.5 . . ?
Si1 C31 H31A 109.5 . . ?
Si1 C31 H31B 109.5 . . ?
H31A C31 H31B 109.5 . . ?
Si1 C31 H31C 109.5 . . ?
H31A C31 H31C 109.5 . . ?
H31B C31 H31C 109.5 . . ?
Si1 C32 H32A 109.5 . . ?
Si1 C32 H32B 109.5 . . ?
H32A C32 H32B 109.5 . . ?
Si1 C32 H32C 109.5 . . ?
H32A C32 H32C 109.5 . . ?
H32B C32 H32C 109.5 . . ?
C35 C33 C34 109.4(3) . . ?
C35 C33 P2 115.6(2) . . ?
C34 C33 P2 113.5(2) . . ?
C35 C33 H33 105.8 . . ?
C34 C33 H33 105.8 . . ?
P2 C33 H33 105.8 . . ?
C33 C34 H34A 109.5 . . ?
C33 C34 H34B 109.5 . . ?
H34A C34 H34B 109.5 . . ?
C33 C34 H34C 109.5 . . ?
H34A C34 H34C 109.5 . . ?
H34B C34 H34C 109.5 . . ?
C33 C35 H35A 109.5 . . ?
C33 C35 H35B 109.5 . . ?
H35A C35 H35B 109.5 . . ?
C33 C35 H35C 109.5 . . ?
H35A C35 H35C 109.5 . . ?
H35B C35 H35C 109.5 . . ?
C37 C36 C38 110.8(3) . . ?
C37 C36 P2 110.9(2) . . ?
C38 C36 P2 116.2(2) . . ?
C37 C36 H36 106 . . ?
C38 C36 H36 106 . . ?
P2 C36 H36 106 . . ?
C36 C37 H37A 109.5 . . ?
C36 C37 H37B 109.5 . . ?
H37A C37 H37B 109.5 . . ?
C36 C37 H37C 109.5 . . ?
H37A C37 H37C 109.5 . . ?
H37B C37 H37C 109.5 . . ?
C36 C38 H38A 109.5 . . ?
C36 C38 H38B 109.5 . . ?
H38A C38 H38B 109.5 . . ?
C36 C38 H38C 109.5 . . ?
H38A C38 H38C 109.5 . . ?
H38B C38 H38C 109.5 . . ?
O1 C39 C40 108.6(2) . . ?
O1 C39 C43 111.5(2) . . ?
C40 C39 C43 104.0(2) . . ?
O1 C39 P2 103.23(19) . . ?
C40 C39 P2 117.8(2) . . ?
C43 C39 P2 111.9(2) . . ?
C41 C40 C39 102.9(2) . . ?
C41 C40 H40A 111.2 . . ?
C39 C40 H40A 111.2 . . ?
C41 C40 H40B 111.2 . . ?
C39 C40 H40B 111.2 . . ?
H40A C40 H40B 109.1 . . ?
C42 C41 C40 102.3(2) . . ?
C42 C41 H41A 111.3 . . ?
C40 C41 H41A 111.3 . . ?
C42 C41 H41B 111.3 . . ?
C40 C41 H41B 111.3 . . ?
H41A C41 H41B 109.2 . . ?
C41 C42 C43 105.0(3) . . ?
C41 C42 H42A 110.8 . . ?
C43 C42 H42A 110.8 . . ?
C41 C42 H42B 110.8 . . ?
C43 C42 H42B 110.8 . . ?
H42A C42 H42B 108.8 . . ?
C42 C43 C39 105.9(3) . . ?
C42 C43 H43A 110.5 . . ?
C39 C43 H43A 110.5 . . ?
C42 C43 H43B 110.5 . . ?
C39 C43 H43B 110.5 . . ?
H43A C43 H43B 108.7 . . ?
C49 C44 C45 120.1(3) . . ?
C49 C44 N3 121.5(3) . . ?
C45 C44 N3 118.4(3) . . ?
C46 C45 C44 118.4(3) . . ?
C46 C45 C50 119.2(3) . . ?
C44 C45 C50 122.4(3) . . ?
C47 C46 C45 122.0(3) . . ?
C47 C46 H46 119 . . ?
C45 C46 H46 119 . . ?
C48 C47 C46 118.9(3) . . ?
C48 C47 H47 120.5 . . ?
C46 C47 H47 120.5 . . ?
C47 C48 C49 121.8(3) . . ?
C47 C48 H48 119.1 . . ?
C49 C48 H48 119.1 . . ?
C48 C49 C44 118.5(3) . . ?
C48 C49 C53 119.3(3) . . ?
C44 C49 C53 122.1(3) . . ?
C51 C50 C52 109.6(3) . . ?
C51 C50 C45 111.2(3) . . ?
C52 C50 C45 111.5(3) . . ?
C51 C50 H50 108.1 . . ?
C52 C50 H50 108.1 . . ?
C45 C50 H50 108.1 . . ?
C50 C51 H51A 109.5 . . ?
C50 C51 H51B 109.5 . . ?
H51A C51 H51B 109.5 . . ?
C50 C51 H51C 109.5 . . ?
H51A C51 H51C 109.5 . . ?
H51B C51 H51C 109.5 . . ?
C50 C52 H52A 109.5 . . ?
C50 C52 H52B 109.5 . . ?
H52A C52 H52B 109.5 . . ?
C50 C52 H52C 109.5 . . ?
H52A C52 H52C 109.5 . . ?
H52B C52 H52C 109.5 . . ?
C55 C53 C49 112.5(3) . . ?
C55 C53 C54 110.3(3) . . ?
C49 C53 C54 109.8(2) . . ?
C55 C53 H53 108.1 . . ?
C49 C53 H53 108.1 . . ?
C54 C53 H53 108.1 . . ?
C53 C54 H54A 109.5 . . ?
C53 C54 H54B 109.5 . . ?
H54A C54 H54B 109.5 . . ?
C53 C54 H54C 109.5 . . ?
H54A C54 H54C 109.5 . . ?
H54B C54 H54C 109.5 . . ?
C53 C55 H55A 109.5 . . ?
C53 C55 H55B 109.5 . . ?
H55A C55 H55B 109.5 . . ?
C53 C55 H55C 109.5 . . ?
H55A C55 H55C 109.5 . . ?
H55B C55 H55C 109.5 . . ?
C57 C56 C61 121.0(3) . . ?
C57 C56 N4 120.6(3) . . ?
C61 C56 N4 118.4(3) . . ?
C58 C57 C56 118.2(3) . . ?
C58 C57 C62 118.2(3) . . ?
C56 C57 C62 123.5(3) . . ?
C59 C58 C57 121.0(3) . . ?
C59 C58 H58 119.5 . . ?
C57 C58 H58 119.5 . . ?
C58 C59 C60 120.2(3) . . ?
C58 C59 H59 119.9 . . ?
C60 C59 H59 119.9 . . ?
C59 C60 C61 120.7(3) . . ?
C59 C60 H60 119.6 . . ?
C61 C60 H60 119.6 . . ?
C60 C61 C56 118.7(3) . . ?
C60 C61 C65 120.6(3) . . ?
C56 C61 C65 120.6(3) . . ?
C57 C62 C64 111.7(3) . . ?
C57 C62 C63 111.7(3) . . ?
C64 C62 C63 109.7(3) . . ?
C57 C62 H62 107.8 . . ?
C64 C62 H62 107.8 . . ?
C63 C62 H62 107.8 . . ?
C62 C63 H63A 109.5 . . ?
C62 C63 H63B 109.5 . . ?
H63A C63 H63B 109.5 . . ?
C62 C63 H63C 109.5 . . ?
H63A C63 H63C 109.5 . . ?
H63B C63 H63C 109.5 . . ?
C62 C64 H64A 109.5 . . ?
C62 C64 H64B 109.5 . . ?
H64A C64 H64B 109.5 . . ?
C62 C64 H64C 109.5 . . ?
H64A C64 H64C 109.5 . . ?
H64B C64 H64C 109.5 . . ?
C67 C65 C61 114.5(3) . . ?
C67 C65 C66 108.8(3) . . ?
C61 C65 C66 110.2(3) . . ?
C67 C65 H65 107.7 . . ?
C61 C65 H65 107.7 . . ?
C66 C65 H65 107.7 . . ?
C65 C66 H66A 109.5 . . ?
C65 C66 H66B 109.5 . . ?
H66A C66 H66B 109.5 . . ?
C65 C66 H66C 109.5 . . ?
H66A C66 H66C 109.5 . . ?
H66B C66 H66C 109.5 . . ?
C65 C67 H67A 109.5 . . ?
C65 C67 H67B 109.5 . . ?
H67A C67 H67B 109.5 . . ?
C65 C67 H67C 109.5 . . ?
H67A C67 H67C 109.5 . . ?
H67B C67 H67C 109.5 . . ?
C69 C68 H68A 109.5 . . ?
C69 C68 H68B 109.5 . . ?
H68A C68 H68B 109.5 . . ?
C69 C68 H68C 109.5 . . ?
H68A C68 H68C 109.5 . . ?
H68B C68 H68C 109.5 . . ?
N3 C69 C70 123.6(3) . . ?
N3 C69 C68 120.2(3) . . ?
C70 C69 C68 116.1(3) . . ?
C71 C70 C69 128.3(3) . . ?
C71 C70 H70 115.9 . . ?
C69 C70 H70 115.9 . . ?
N4 C71 C70 123.9(3) . . ?
N4 C71 C72 121.1(3) . . ?
C70 C71 C72 115.0(3) . . ?
C71 C72 H72A 109.5 . . ?
C71 C72 H72B 109.5 . . ?
H72A C72 H72B 109.5 . . ?
C71 C72 H72C 109.5 . . ?
H72A C72 H72C 109.5 . . ?
H72B C72 H72C 109.5 . . ?
Si2 C73 H73A 109.5 . . ?
Si2 C73 H73B 109.5 . . ?
H73A C73 H73B 109.5 . . ?
Si2 C73 H73C 109.5 . . ?
H73A C73 H73C 109.5 . . ?
H73B C73 H73C 109.5 . . ?
Si2 C74 H74A 109.5 . . ?
Si2 C74 H74B 109.5 . . ?
H74A C74 H74B 109.5 . . ?
Si2 C74 H74C 109.5 . . ?
H74A C74 H74C 109.5 . . ?
H74B C74 H74C 109.5 . . ?
Si2 C75 H75A 109.5 . . ?
Si2 C75 H75B 109.5 . . ?
H75A C75 H75B 109.5 . . ?
Si2 C75 H75C 109.5 . . ?
H75A C75 H75C 109.5 . . ?
H75B C75 H75C 109.5 . . ?
C77 C76 C78 108.2(3) . . ?
C77 C76 P4 117.1(2) . . ?
C78 C76 P4 113.1(2) . . ?
C77 C76 H76 105.9 . . ?
C78 C76 H76 105.9 . . ?
P4 C76 H76 105.9 . . ?
C76 C77 H77A 109.5 . . ?
C76 C77 H77B 109.5 . . ?
H77A C77 H77B 109.5 . . ?
C76 C77 H77C 109.5 . . ?
H77A C77 H77C 109.5 . . ?
H77B C77 H77C 109.5 . . ?
C76 C78 H78A 109.5 . . ?
C76 C78 H78B 109.5 . . ?
H78A C78 H78B 109.5 . . ?
C76 C78 H78C 109.5 . . ?
H78A C78 H78C 109.5 . . ?
H78B C78 H78C 109.5 . . ?
C80 C79 C81 109.8(3) . . ?
C80 C79 P4 115.7(2) . . ?
C81 C79 P4 111.5(2) . . ?
C80 C79 H79 106.4 . . ?
C81 C79 H79 106.4 . . ?
P4 C79 H79 106.4 . . ?
C79 C80 H80A 109.5 . . ?
C79 C80 H80B 109.5 . . ?
H80A C80 H80B 109.5 . . ?
C79 C80 H80C 109.5 . . ?
H80A C80 H80C 109.5 . . ?
H80B C80 H80C 109.5 . . ?
C79 C81 H81A 109.5 . . ?
C79 C81 H81B 109.5 . . ?
H81A C81 H81B 109.5 . . ?
C79 C81 H81C 109.5 . . ?
H81A C81 H81C 109.5 . . ?
H81B C81 H81C 109.5 . . ?
O2 C82 C86 109.2(2) . . ?
O2 C82 C83 111.3(2) . . ?
C86 C82 C83 103.9(2) . . ?
O2 C82 P4 104.26(19) . . ?
C86 C82 P4 117.6(2) . . ?
C83 C82 P4 110.7(2) . . ?
C84 C83 C82 106.7(3) . . ?
C84 C83 H83A 110.4 . . ?
C82 C83 H83A 110.4 . . ?
C84 C83 H83B 110.4 . . ?
C82 C83 H83B 110.4 . . ?
H83A C83 H83B 108.6 . . ?
C85 C84 C83 105.6(3) . . ?
C85 C84 H84A 110.6 . . ?
C83 C84 H84A 110.6 . . ?
C85 C84 H84B 110.6 . . ?
C83 C84 H84B 110.6 . . ?
H84A C84 H84B 108.8 . . ?
C84 C85 C86 103.5(2) . . ?
C84 C85 H85A 111.1 . . ?
C86 C85 H85A 111.1 . . ?
C84 C85 H85B 111.1 . . ?
C86 C85 H85B 111.1 . . ?
H85A C85 H85B 109 . . ?
C85 C86 C82 103.0(2) . . ?
C85 C86 H86A 111.2 . . ?
C82 C86 H86A 111.2 . . ?
C85 C86 H86B 111.2 . . ?
C82 C86 H86B 111.2 . . ?
H86A C86 H86B 109.1 . . ?
C26 N1 C1 116.8(2) . . ?
C26 N1 Ti1 120.05(19) . . ?
C1 N1 Ti1 123.10(18) . . ?
C28 N2 C13 117.4(2) . . ?
C28 N2 Ti1 121.48(19) . . ?
C13 N2 Ti1 120.30(18) . . ?
C69 N3 C44 117.3(2) . . ?
C69 N3 Ti2 121.3(2) . . ?
C44 N3 Ti2 121.15(19) . . ?
C71 N4 C56 118.3(2) . . ?
C71 N4 Ti2 124.0(2) . . ?
C56 N4 Ti2 117.12(18) . . ?
C39 O1 Ti1 140.27(18) . . ?
C82 O2 Ti2 139.21(18) . . ?
P2 P1 Si1 108.72(5) . . ?
P2 P1 Ti1 93.35(4) . . ?
Si1 P1 Ti1 114.96(4) . . ?
C36 P2 C33 111.39(15) . . ?
C36 P2 C39 112.22(14) . . ?
C33 P2 C39 105.66(14) . . ?
C36 P2 P1 115.04(11) . . ?
C33 P2 P1 105.95(11) . . ?
C39 P2 P1 105.91(10) . . ?
P4 P3 Si2 108.09(5) . . ?
P4 P3 Ti2 93.85(4) . . ?
Si2 P3 Ti2 119.13(4) . . ?
C79 P4 C76 111.07(14) . . ?
C79 P4 C82 110.80(14) . . ?
C76 P4 C82 106.80(13) . . ?
C79 P4 P3 116.90(11) . . ?
C76 P4 P3 105.57(11) . . ?
C82 P4 P3 105.04(10) . . ?
C30 Si1 C32 107.76(18) . . ?
C30 Si1 C31 107.79(17) . . ?
C32 Si1 C31 105.96(16) . . ?
C30 Si1 P1 116.95(12) . . ?
C32 Si1 P1 114.53(13) . . ?
C31 Si1 P1 103.01(12) . . ?
C74 Si2 C75 106.52(17) . . ?
C74 Si2 C73 107.91(18) . . ?
C75 Si2 C73 105.84(15) . . ?
C74 Si2 P3 117.89(12) . . ?
C75 Si2 P3 114.88(12) . . ?
C73 Si2 P3 102.93(12) . . ?
O1 Ti1 N2 116.03(10) . . ?
O1 Ti1 N1 89.18(9) . . ?
N2 Ti1 N1 87.26(9) . . ?
O1 Ti1 Cl1 146.70(7) . . ?
N2 Ti1 Cl1 97.26(7) . . ?
N1 Ti1 Cl1 93.68(7) . . ?
O1 Ti1 P1 81.53(6) . . ?
N2 Ti1 P1 106.69(7) . . ?
N1 Ti1 P1 165.60(7) . . ?
Cl1 Ti1 P1 88.22(3) . . ?
O2 Ti2 N4 116.64(10) . . ?
O2 Ti2 N3 92.24(9) . . ?
N4 Ti2 N3 86.23(9) . . ?
O2 Ti2 Cl2 146.14(7) . . ?
N4 Ti2 Cl2 97.09(7) . . ?
N3 Ti2 Cl2 92.79(7) . . ?
O2 Ti2 P3 80.87(6) . . ?
N4 Ti2 P3 106.85(7) . . ?
N3 Ti2 P3 166.86(7) . . ?
Cl2 Ti2 P3 86.96(3) . . ?

loop_
_geom_bond_atom_site_label_1
_geom_bond_atom_site_label_2
_geom_bond_distance
_geom_bond_site_symmetry_2
_geom_bond_publ_flag
C1 C2 1.416(4) . ?
C1 C6 1.416(4) . ?
C1 N1 1.442(4) . ?
C2 C3 1.395(4) . ?
C2 C7 1.517(4) . ?
C3 C4 1.368(4) . ?
C3 H3 0.95 . ?
C4 C5 1.390(4) . ?
C4 H4 0.95 . ?
C5 C6 1.384(4) . ?
C5 H5 0.95 . ?
C6 C10 1.521(4) . ?
C7 C8 1.530(4) . ?
C7 C9 1.533(4) . ?
C7 H7 1 . ?
C8 H8A 0.98 . ?
C8 H8B 0.98 . ?
C8 H8C 0.98 . ?
C9 H9A 0.98 . ?
C9 H9B 0.98 . ?
C9 H9C 0.98 . ?
C10 C12 1.521(4) . ?
C10 C11 1.526(4) . ?
C10 H10 1 . ?
C11 H11A 0.98 . ?
C11 H11B 0.98 . ?
C11 H11C 0.98 . ?
C12 H12A 0.98 . ?
C12 H12B 0.98 . ?
C12 H12C 0.98 . ?
C13 C14 1.405(4) . ?
C13 C18 1.406(4) . ?
C13 N2 1.448(3) . ?
C14 C15 1.397(4) . ?
C14 C19 1.522(4) . ?
C15 C16 1.380(4) . ?
C15 H15 0.95 . ?
C16 C17 1.391(4) . ?
C16 H16 0.95 . ?
C17 C18 1.396(4) . ?
C17 H17 0.95 . ?
C18 C22 1.525(4) . ?
C19 C20 1.529(4) . ?
C19 C21 1.539(4) . ?
C19 H19 1 . ?
C20 H20A 0.98 . ?
C20 H20B 0.98 . ?
C20 H20C 0.98 . ?
C21 H21A 0.98 . ?
C21 H21B 0.98 . ?
C21 H21C 0.98 . ?
C22 C23 1.535(4) . ?
C22 C24 1.539(4) . ?
C22 H22 1 . ?
C23 H23A 0.98 . ?
C23 H23B 0.98 . ?
C23 H23C 0.98 . ?
C24 H24A 0.98 . ?
C24 H24B 0.98 . ?
C24 H24C 0.98 . ?
C25 C26 1.513(4) . ?
C25 H25A 0.98 . ?
C25 H25B 0.98 . ?
C25 H25C 0.98 . ?
C26 N1 1.326(4) . ?
C26 C27 1.399(4) . ?
C27 C28 1.395(4) . ?
C27 H27 0.95 . ?
C28 N2 1.345(4) . ?
C28 C29 1.502(4) . ?
C29 H29A 0.98 . ?
C29 H29B 0.98 . ?
C29 H29C 0.98 . ?
C30 Si1 1.864(4) . ?
C30 H30A 0.98 . ?
C30 H30B 0.98 . ?
C30 H30C 0.98 . ?
C31 Si1 1.876(3) . ?
C31 H31A 0.98 . ?
C31 H31B 0.98 . ?
C31 H31C 0.98 . ?
C32 Si1 1.870(4) . ?
C32 H32A 0.98 . ?
C32 H32B 0.98 . ?
C32 H32C 0.98 . ?
C33 C35 1.535(5) . ?
C33 C34 1.537(5) . ?
C33 P2 1.856(3) . ?
C33 H33 1 . ?
C34 H34A 0.98 . ?
C34 H34B 0.98 . ?
C34 H34C 0.98 . ?
C35 H35A 0.98 . ?
C35 H35B 0.98 . ?
C35 H35C 0.98 . ?
C36 C37 1.534(4) . ?
C36 C38 1.540(4) . ?
C36 P2 1.846(3) . ?
C36 H36 1 . ?
C37 H37A 0.98 . ?
C37 H37B 0.98 . ?
C37 H37C 0.98 . ?
C38 H38A 0.98 . ?
C38 H38B 0.98 . ?
C38 H38C 0.98 . ?
C39 O1 1.412(3) . ?
C39 C40 1.534(4) . ?
C39 C43 1.555(4) . ?
C39 P2 1.875(3) . ?
C40 C41 1.527(4) . ?
C40 H40A 0.99 . ?
C40 H40B 0.99 . ?
C41 C42 1.525(5) . ?
C41 H41A 0.99 . ?
C41 H41B 0.99 . ?
C42 C43 1.546(4) . ?
C42 H42A 0.99 . ?
C42 H42B 0.99 . ?
C43 H43A 0.99 . ?
C43 H43B 0.99 . ?
C44 C49 1.410(4) . ?
C44 C45 1.412(4) . ?
C44 N3 1.438(4) . ?
C45 C46 1.389(4) . ?
C45 C50 1.530(4) . ?
C46 C47 1.384(4) . ?
C46 H46 0.95 . ?
C47 C48 1.377(4) . ?
C47 H47 0.95 . ?
C48 C49 1.394(4) . ?
C48 H48 0.95 . ?
C49 C53 1.533(4) . ?
C50 C51 1.525(4) . ?
C50 C52 1.527(4) . ?
C50 H50 1 . ?
C51 H51A 0.98 . ?
C51 H51B 0.98 . ?
C51 H51C 0.98 . ?
C52 H52A 0.98 . ?
C52 H52B 0.98 . ?
C52 H52C 0.98 . ?
C53 C55 1.522(4) . ?
C53 C54 1.544(4) . ?
C53 H53 1 . ?
C54 H54A 0.98 . ?
C54 H54B 0.98 . ?
C54 H54C 0.98 . ?
C55 H55A 0.98 . ?
C55 H55B 0.98 . ?
C55 H55C 0.98 . ?
C56 C57 1.406(4) . ?
C56 C61 1.408(4) . ?
C56 N4 1.451(4) . ?
C57 C58 1.399(4) . ?
C57 C62 1.521(4) . ?
C58 C59 1.383(5) . ?
C58 H58 0.95 . ?
C59 C60 1.385(4) . ?
C59 H59 0.95 . ?
C60 C61 1.393(4) . ?
C60 H60 0.95 . ?
C61 C65 1.531(4) . ?
C62 C64 1.539(4) . ?
C62 C63 1.539(4) . ?
C62 H62 1 . ?
C63 H63A 0.98 . ?
C63 H63B 0.98 . ?
C63 H63C 0.98 . ?
C64 H64A 0.98 . ?
C64 H64B 0.98 . ?
C64 H64C 0.98 . ?
C65 C67 1.529(4) . ?
C65 C66 1.543(4) . ?
C65 H65 1 . ?
C66 H66A 0.98 . ?
C66 H66B 0.98 . ?
C66 H66C 0.98 . ?
C67 H67A 0.98 . ?
C67 H67B 0.98 . ?
C67 H67C 0.98 . ?
C68 C69 1.518(4) . ?
C68 H68A 0.98 . ?
C68 H68B 0.98 . ?
C68 H68C 0.98 . ?
C69 N3 1.326(4) . ?
C69 C70 1.403(4) . ?
C70 C71 1.386(4) . ?
C70 H70 0.95 . ?
C71 N4 1.338(4) . ?
C71 C72 1.515(4) . ?
C72 H72A 0.98 . ?
C72 H72B 0.98 . ?
C72 H72C 0.98 . ?
C73 Si2 1.879(3) . ?
C73 H73A 0.98 . ?
C73 H73B 0.98 . ?
C73 H73C 0.98 . ?
C74 Si2 1.863(4) . ?
C74 H74A 0.98 . ?
C74 H74B 0.98 . ?
C74 H74C 0.98 . ?
C75 Si2 1.871(3) . ?
C75 H75A 0.98 . ?
C75 H75B 0.98 . ?
C75 H75C 0.98 . ?
C76 C77 1.529(4) . ?
C76 C78 1.538(4) . ?
C76 P4 1.849(3) . ?
C76 H76 1 . ?
C77 H77A 0.98 . ?
C77 H77B 0.98 . ?
C77 H77C 0.98 . ?
C78 H78A 0.98 . ?
C78 H78B 0.98 . ?
C78 H78C 0.98 . ?
C79 C80 1.537(4) . ?
C79 C81 1.542(4) . ?
C79 P4 1.843(3) . ?
C79 H79 1 . ?
C80 H80A 0.98 . ?
C80 H80B 0.98 . ?
C80 H80C 0.98 . ?
C81 H81A 0.98 . ?
C81 H81B 0.98 . ?
C81 H81C 0.98 . ?
C82 O2 1.410(4) . ?
C82 C86 1.532(4) . ?
C82 C83 1.555(4) . ?
C82 P4 1.880(3) . ?
C83 C84 1.530(4) . ?
C83 H83A 0.99 . ?
C83 H83B 0.99 . ?
C84 C85 1.518(5) . ?
C84 H84A 0.99 . ?
C84 H84B 0.99 . ?
C85 C86 1.531(4) . ?
C85 H85A 0.99 . ?
C85 H85B 0.99 . ?
C86 H86A 0.99 . ?
C86 H86B 0.99 . ?
Cl1 Ti1 2.3554(9) . ?
Cl2 Ti2 2.3394(9) . ?
N1 Ti1 2.162(2) . ?
N2 Ti1 2.081(2) . ?
N3 Ti2 2.163(2) . ?
N4 Ti2 2.083(2) . ?
O1 Ti1 1.867(2) . ?
O2 Ti2 1.873(2) . ?
P1 P2 2.1239(11) . ?
P1 Si1 2.2534(12) . ?
P1 Ti1 2.7166(9) . ?
P3 P4 2.1251(11) . ?
P3 Si2 2.2523(12) . ?
P3 Ti2 2.7463(9) . ?

loop_
_geom_torsion_atom_site_label_1
_geom_torsion_atom_site_label_2
_geom_torsion_atom_site_label_3
_geom_torsion_atom_site_label_4
_geom_torsion
_geom_torsion_site_symmetry_1
_geom_torsion_site_symmetry_2
_geom_torsion_site_symmetry_3
_geom_torsion_site_symmetry_4
_geom_torsion_publ_flag
C6 C1 C2 C3 1.0(4) . . . . ?
N1 C1 C2 C3 179.8(3) . . . . ?
C6 C1 C2 C7 -174.5(3) . . . . ?
N1 C1 C2 C7 4.3(4) . . . . ?
C1 C2 C3 C4 -1.3(5) . . . . ?
C7 C2 C3 C4 174.4(3) . . . . ?
C2 C3 C4 C5 0.3(5) . . . . ?
C3 C4 C5 C6 1.0(5) . . . . ?
C4 C5 C6 C1 -1.3(5) . . . . ?
C4 C5 C6 C10 176.3(3) . . . . ?
C2 C1 C6 C5 0.3(4) . . . . ?
N1 C1 C6 C5 -178.5(3) . . . . ?
C2 C1 C6 C10 -177.3(3) . . . . ?
N1 C1 C6 C10 3.9(4) . . . . ?
C3 C2 C7 C8 -68.3(3) . . . . ?
C1 C2 C7 C8 107.2(3) . . . . ?
C3 C2 C7 C9 54.0(4) . . . . ?
C1 C2 C7 C9 -130.6(3) . . . . ?
C5 C6 C10 C12 -100.8(4) . . . . ?
C1 C6 C10 C12 76.8(4) . . . . ?
C5 C6 C10 C11 22.9(4) . . . . ?
C1 C6 C10 C11 -159.5(3) . . . . ?
C18 C13 C14 C15 -0.6(4) . . . . ?
N2 C13 C14 C15 -179.7(3) . . . . ?
C18 C13 C14 C19 175.8(3) . . . . ?
N2 C13 C14 C19 -3.4(4) . . . . ?
C13 C14 C15 C16 1.5(5) . . . . ?
C19 C14 C15 C16 -175.0(3) . . . . ?
C14 C15 C16 C17 -0.8(5) . . . . ?
C15 C16 C17 C18 -0.8(5) . . . . ?
C16 C17 C18 C13 1.6(5) . . . . ?
C16 C17 C18 C22 178.2(3) . . . . ?
C14 C13 C18 C17 -0.9(4) . . . . ?
N2 C13 C18 C17 178.3(3) . . . . ?
C14 C13 C18 C22 -177.4(3) . . . . ?
N2 C13 C18 C22 1.8(4) . . . . ?
C15 C14 C19 C20 -67.9(4) . . . . ?
C13 C14 C19 C20 115.8(3) . . . . ?
C15 C14 C19 C21 53.2(4) . . . . ?
C13 C14 C19 C21 -123.1(3) . . . . ?
C17 C18 C22 C23 25.4(4) . . . . ?
C13 C18 C22 C23 -158.2(3) . . . . ?
C17 C18 C22 C24 -97.2(3) . . . . ?
C13 C18 C22 C24 79.3(4) . . . . ?
N1 C26 C27 C28 14.0(5) . . . . ?
C25 C26 C27 C28 -163.5(3) . . . . ?
C26 C27 C28 N2 -16.2(5) . . . . ?
C26 C27 C28 C29 164.1(3) . . . . ?
O1 C39 C40 C41 -82.4(3) . . . . ?
C43 C39 C40 C41 36.4(3) . . . . ?
P2 C39 C40 C41 160.8(2) . . . . ?
C39 C40 C41 C42 -45.1(3) . . . . ?
C40 C41 C42 C43 36.1(3) . . . . ?
C41 C42 C43 C39 -13.6(3) . . . . ?
O1 C39 C43 C42 102.8(3) . . . . ?
C40 C39 C43 C42 -14.0(3) . . . . ?
P2 C39 C43 C42 -142.2(2) . . . . ?
C49 C44 C45 C46 4.4(4) . . . . ?
N3 C44 C45 C46 -175.7(3) . . . . ?
C49 C44 C45 C50 -175.2(3) . . . . ?
N3 C44 C45 C50 4.7(4) . . . . ?
C44 C45 C46 C47 0.7(5) . . . . ?
C50 C45 C46 C47 -179.6(3) . . . . ?
C45 C46 C47 C48 -3.8(5) . . . . ?
C46 C47 C48 C49 1.7(5) . . . . ?
C47 C48 C49 C44 3.3(5) . . . . ?
C47 C48 C49 C53 -172.2(3) . . . . ?
C45 C44 C49 C48 -6.3(4) . . . . ?
N3 C44 C49 C48 173.7(3) . . . . ?
C45 C44 C49 C53 169.1(3) . . . . ?
N3 C44 C49 C53 -10.9(4) . . . . ?
C46 C45 C50 C51 -59.6(4) . . . . ?
C44 C45 C50 C51 120.0(3) . . . . ?
C46 C45 C50 C52 63.1(4) . . . . ?
C44 C45 C50 C52 -117.3(3) . . . . ?
C48 C49 C53 C55 -66.1(4) . . . . ?
C44 C49 C53 C55 118.6(3) . . . . ?
C48 C49 C53 C54 57.1(4) . . . . ?
C44 C49 C53 C54 -118.2(3) . . . . ?
C61 C56 C57 C58 2.6(5) . . . . ?
N4 C56 C57 C58 -175.9(3) . . . . ?
C61 C56 C57 C62 -174.6(3) . . . . ?
N4 C56 C57 C62 6.9(5) . . . . ?
C56 C57 C58 C59 -0.6(5) . . . . ?
C62 C57 C58 C59 176.8(3) . . . . ?
C57 C58 C59 C60 -1.8(5) . . . . ?
C58 C59 C60 C61 2.2(5) . . . . ?
C59 C60 C61 C56 -0.1(5) . . . . ?
C59 C60 C61 C65 -176.8(3) . . . . ?
C57 C56 C61 C60 -2.3(5) . . . . ?
N4 C56 C61 C60 176.3(3) . . . . ?
C57 C56 C61 C65 174.4(3) . . . . ?
N4 C56 C61 C65 -7.1(4) . . . . ?
C58 C57 C62 C64 67.3(4) . . . . ?
C56 C57 C62 C64 -115.5(3) . . . . ?
C58 C57 C62 C63 -56.1(4) . . . . ?
C56 C57 C62 C63 121.1(3) . . . . ?
C60 C61 C65 C67 -25.4(4) . . . . ?
C56 C61 C65 C67 157.9(3) . . . . ?
C60 C61 C65 C66 97.6(3) . . . . ?
C56 C61 C65 C66 -79.0(4) . . . . ?
N3 C69 C70 C71 -10.2(5) . . . . ?
C68 C69 C70 C71 167.6(3) . . . . ?
C69 C70 C71 N4 15.7(5) . . . . ?
C69 C70 C71 C72 -165.3(3) . . . . ?
O2 C82 C83 C84 -102.1(3) . . . . ?
C86 C82 C83 C84 15.3(3) . . . . ?
P4 C82 C83 C84 142.4(2) . . . . ?
C82 C83 C84 C85 10.6(4) . . . . ?
C83 C84 C85 C86 -32.5(3) . . . . ?
C84 C85 C86 C82 42.2(3) . . . . ?
O2 C82 C86 C85 83.8(3) . . . . ?
C83 C82 C86 C85 -35.1(3) . . . . ?
P4 C82 C86 C85 -157.7(2) . . . . ?
C27 C26 N1 C1 -161.9(3) . . . . ?
C25 C26 N1 C1 15.4(4) . . . . ?
C27 C26 N1 Ti1 19.9(4) . . . . ?
C25 C26 N1 Ti1 -162.8(2) . . . . ?
C2 C1 N1 C26 71.1(4) . . . . ?
C6 C1 N1 C26 -110.1(3) . . . . ?
C2 C1 N1 Ti1 -110.7(3) . . . . ?
C6 C1 N1 Ti1 68.1(3) . . . . ?
C27 C28 N2 C13 172.9(3) . . . . ?
C29 C28 N2 C13 -7.5(4) . . . . ?
C27 C28 N2 Ti1 -17.4(4) . . . . ?
C29 C28 N2 Ti1 162.3(2) . . . . ?
C14 C13 N2 C28 80.8(3) . . . . ?
C18 C13 N2 C28 -98.4(3) . . . . ?
C14 C13 N2 Ti1 -89.1(3) . . . . ?
C18 C13 N2 Ti1 91.8(3) . . . . ?
C70 C69 N3 C44 163.7(3) . . . . ?
C68 C69 N3 C44 -14.0(4) . . . . ?
C70 C69 N3 Ti2 -21.9(4) . . . . ?
C68 C69 N3 Ti2 160.4(2) . . . . ?
C49 C44 N3 C69 97.7(3) . . . . ?
C45 C44 N3 C69 -82.3(4) . . . . ?
C49 C44 N3 Ti2 -76.7(3) . . . . ?
C45 C44 N3 Ti2 103.3(3) . . . . ?
C70 C71 N4 C56 -174.9(3) . . . . ?
C72 C71 N4 C56 6.2(4) . . . . ?
C70 C71 N4 Ti2 13.6(4) . . . . ?
C72 C71 N4 Ti2 -165.4(2) . . . . ?
C57 C56 N4 C71 -80.6(4) . . . . ?
C61 C56 N4 C71 100.8(3) . . . . ?
C57 C56 N4 Ti2 91.6(3) . . . . ?
C61 C56 N4 Ti2 -87.0(3) . . . . ?
C40 C39 O1 Ti1 -173.6(2) . . . . ?
C43 C39 O1 Ti1 72.5(3) . . . . ?
P2 C39 O1 Ti1 -47.8(3) . . . . ?
C86 C82 O2 Ti2 177.6(2) . . . . ?
C83 C82 O2 Ti2 -68.3(3) . . . . ?
P4 C82 O2 Ti2 51.1(3) . . . . ?
C37 C36 P2 C33 52.6(3) . . . . ?
C38 C36 P2 C33 -75.1(3) . . . . ?
C37 C36 P2 C39 170.9(2) . . . . ?
C38 C36 P2 C39 43.1(3) . . . . ?
C37 C36 P2 P1 -67.9(2) . . . . ?
C38 C36 P2 P1 164.3(2) . . . . ?
C35 C33 P2 C36 43.8(3) . . . . ?
C34 C33 P2 C36 -83.9(3) . . . . ?
C35 C33 P2 C39 -78.4(3) . . . . ?
C34 C33 P2 C39 154.0(2) . . . . ?
C35 C33 P2 P1 169.5(2) . . . . ?
C34 C33 P2 P1 41.9(3) . . . . ?
O1 C39 P2 C36 164.38(19) . . . . ?
C40 C39 P2 C36 -76.0(3) . . . . ?
C43 C39 P2 C36 44.4(3) . . . . ?
O1 C39 P2 C33 -74.0(2) . . . . ?
C40 C39 P2 C33 45.6(3) . . . . ?
C43 C39 P2 C33 166.0(2) . . . . ?
O1 C39 P2 P1 38.1(2) . . . . ?
C40 C39 P2 P1 157.7(2) . . . . ?
C43 C39 P2 P1 -81.9(2) . . . . ?
C80 C79 P4 C76 74.4(3) . . . . ?
C81 C79 P4 C76 -52.0(3) . . . . ?
C80 C79 P4 C82 -44.1(3) . . . . ?
C81 C79 P4 C82 -170.6(2) . . . . ?
C80 C79 P4 P3 -164.4(2) . . . . ?
C81 C79 P4 P3 69.2(2) . . . . ?
C77 C76 P4 C79 -48.4(3) . . . . ?
C78 C76 P4 C79 78.5(3) . . . . ?
C77 C76 P4 C82 72.5(3) . . . . ?
C78 C76 P4 C82 -160.6(2) . . . . ?
C77 C76 P4 P3 -176.0(2) . . . . ?
C78 C76 P4 P3 -49.1(2) . . . . ?
O2 C82 P4 C79 -165.71(18) . . . . ?
C86 C82 P4 C79 73.2(3) . . . . ?
C83 C82 P4 C79 -45.9(3) . . . . ?
O2 C82 P4 C76 73.2(2) . . . . ?
C86 C82 P4 C76 -47.9(3) . . . . ?
C83 C82 P4 C76 -167.0(2) . . . . ?
O2 C82 P4 P3 -38.6(2) . . . . ?
C86 C82 P4 P3 -159.7(2) . . . . ?
C83 C82 P4 P3 81.2(2) . . . . ?
C39 O1 Ti1 N2 131.0(3) . . . . ?
C39 O1 Ti1 N1 -142.5(3) . . . . ?
C39 O1 Ti1 Cl1 -47.0(3) . . . . ?
C39 O1 Ti1 P1 26.5(3) . . . . ?
C82 O2 Ti2 N4 -133.9(3) . . . . ?
C82 O2 Ti2 N3 139.2(3) . . . . ?
C82 O2 Ti2 Cl2 40.8(3) . . . . ?
C82 O2 Ti2 P3 -29.5(3) . . . . ?
